data_7048977
loop_
_publ_author_name
'Furan, Sinas'
'Hupf, Emanuel'
'Boidol, Julian'
'Br\"unig, Julian'
'Lork, Enno'
'Mebs, Stefan'
'Beckmann, Jens'

_publ_section_title
;
 Transition metal complexes of antimony centered ligands based upon
 acenaphthyl scaffolds. Coordination non-innocent or not?
;
_journal_issue 14
_journal_name_full 'Dalton transactions (Cambridge, England : 2003)'
_journal_page_first 4504
_journal_page_last 4513
_journal_paper_doi 10.1039/c9dt00088g
_journal_volume 48
_journal_year 2019
_chemical_formula_moiety 'C72 H54 Cl P3 Rh Sb, 3(C H2 Cl2)'
_chemical_formula_sum 'C75 H60 Cl7 P3 Rh Sb'
_chemical_formula_weight 1526.95
_space_group_crystal_system triclinic
_space_group_IT_number 2
_space_group_name_Hall '-P 1'
_space_group_name_H-M_alt 'P -1'
_symmetry_space_group_name_Hall '-P 1'
_symmetry_space_group_name_H-M 'P -1'
_atom_sites_solution_hydrogens geom
_audit_creation_date 2019-01-25
_audit_creation_method
;
Olex2 1.2
(compiled 2018.05.29 svn.r3508 for OlexSys, GUI svn.r5506)
;
_audit_update_record
;
2019-02-05 deposited with the CCDC.
2019-02-07 downloaded from the CCDC.
;
_cell_angle_alpha 85.1490(10)
_cell_angle_beta 79.2010(10)
_cell_angle_gamma 76.8480(10)
_cell_formula_units_Z 2
_cell_length_a 11.9228(3)
_cell_length_b 13.2257(3)
_cell_length_c 22.3464(6)
_cell_measurement_reflns_used 9929
_cell_measurement_temperature 100.0
_cell_measurement_theta_max 32.57
_cell_measurement_theta_min 2.45
_cell_volume 3367.31(15)
_computing_molecular_graphics 'Olex2 (Dolomanov et al., 2009)'
_computing_publication_material 'Olex2 (Dolomanov et al., 2009)'
_computing_structure_refinement 'SHELXL-2018/3 (Sheldrick, 2018)'
_diffrn_ambient_temperature 100.0
_diffrn_detector 'Bruker PHOTON area detector'
_diffrn_detector_area_resol_mean 7.9
_diffrn_detector_type 'CMOS area detector'
_diffrn_measured_fraction_theta_full 0.999
_diffrn_measured_fraction_theta_max 0.998
_diffrn_measurement_device 'three-circle diffractometer'
_diffrn_measurement_device_type 'Bruker D8 Venture area detector'
_diffrn_measurement_method '\w and \f scans'
_diffrn_radiation_monochromator 'mirror optics'
_diffrn_radiation_probe x-ray
_diffrn_radiation_type MoK\a
_diffrn_radiation_wavelength 0.71073
_diffrn_reflns_av_R_equivalents 0.0403
_diffrn_reflns_av_unetI/netI 0.0201
_diffrn_reflns_Laue_measured_fraction_full 0.999
_diffrn_reflns_Laue_measured_fraction_max 0.998
_diffrn_reflns_limit_h_max 18
_diffrn_reflns_limit_h_min -18
_diffrn_reflns_limit_k_max 20
_diffrn_reflns_limit_k_min -20
_diffrn_reflns_limit_l_max 33
_diffrn_reflns_limit_l_min -33
_diffrn_reflns_number 316741
_diffrn_reflns_point_group_measured_fraction_full 0.999
_diffrn_reflns_point_group_measured_fraction_max 0.998
_diffrn_reflns_theta_full 25.242
_diffrn_reflns_theta_max 32.624
_diffrn_reflns_theta_min 2.340
_diffrn_source 'microfocus sealed X-ray tube'
_diffrn_source_type 'Incoatec I\ms'
_diffrn_standards_number 0
_exptl_absorpt_coefficient_mu 1.039
_exptl_absorpt_correction_T_max 0.7464
_exptl_absorpt_correction_T_min 0.7130
_exptl_absorpt_correction_type multi-scan
_exptl_absorpt_process_details
'SADABS-2016/2 (Bruker,2016/2) was used for absorption correction. wR2(int) was 0.0655 before and 0.0500 after correction. The Ratio of minimum to maximum transmission is 0.9553. The \l/2 correction factor is Not present.'
_exptl_crystal_colour red
_exptl_crystal_colour_primary red
_exptl_crystal_density_diffrn 1.506
_exptl_crystal_description block
_exptl_crystal_F_000 1540
_exptl_crystal_size_max 0.08
_exptl_crystal_size_mid 0.08
_exptl_crystal_size_min 0.08
_refine_diff_density_max 1.852
_refine_diff_density_min -1.811
_refine_diff_density_rms 0.077
_refine_ls_extinction_coef 0.00150(8)
_refine_ls_extinction_expression Fc^*^=kFc[1+0.001xFc^2^\l^3^/sin(2\q)]^-1/4^
_refine_ls_extinction_method 'SHELXL-2018/3 (Sheldrick 2018)'
_refine_ls_goodness_of_fit_ref 1.018
_refine_ls_hydrogen_treatment constr
_refine_ls_matrix_type full
_refine_ls_number_parameters 785
_refine_ls_number_reflns 24566
_refine_ls_number_restraints 0
_refine_ls_restrained_S_all 1.018
_refine_ls_R_factor_all 0.0332
_refine_ls_R_factor_gt 0.0253
_refine_ls_shift/su_max 0.003
_refine_ls_shift/su_mean 0.000
_refine_ls_structure_factor_coef Fsqd
_refine_ls_weighting_details 'w=1/[\s^2^(Fo^2^)+(0.0206P)^2^+3.2341P] where P=(Fo^2^+2Fc^2^)/3'
_refine_ls_weighting_scheme calc
_refine_ls_wR_factor_gt 0.0539
_refine_ls_wR_factor_ref 0.0563
_reflns_Friedel_coverage 0.000
_reflns_number_gt 21388
_reflns_number_total 24566
_reflns_threshold_expression 'I > 2\s(I)'
_cod_data_source_file c9dt00088g2.cif
_cod_data_source_block furans170906_0m
_cod_depositor_comments 'Adding full bibliography for 7048972--7048977.cif.'
_cod_database_code 7048977
_shelx_shelxl_version_number 2018/3
_shelx_space_group_comment
;
The symmetry employed for this shelxl refinement is uniquely defined
by the following loop, which should always be used as a source of
symmetry information in preference to the above space-group names.
They are only intended as comments.
;
_shelx_estimated_absorpt_t_max 0.922
_shelx_estimated_absorpt_t_min 0.922
_olex2_refinement_description
;
1. Fixed Uiso
 At 1.2 times of:
  All C(H) groups, All C(H,H) groups
2.a Secondary CH2 refined with riding coordinates:
 C1(H1A,H1B), C2(H2A,H2B), C3(H3A,H3B), C4(H4A,H4B), C5(H5A,H5B), C6(H6A,H6B),
 C7(H7A,H7B), C8(H8A,H8B), C9(H9A,H9B)
2.b Aromatic/amide H refined with riding coordinates:
 C11(H11), C12(H12), C16(H16), C17(H17), C21(H21), C22(H22), C23(H23),
 C24(H24), C25(H25), C31(H31), C32(H32), C33(H33), C34(H34), C35(H35), C41(H41),
  C42(H42), C46(H46), C47(H47), C51(H51), C52(H52), C53(H53), C54(H54),
 C55(H55), C61(H61), C62(H62), C63(H63), C64(H64), C65(H65), C71(H71), C72(H72),
  C76(H76), C77(H77), C81(H81), C82(H82), C83(H83), C84(H84), C85(H85),
 C91(H91), C92(H92), C93(H93), C94(H94), C95(H95)
;
_olex2_submission_special_instructions 'No special instructions were received'

loop_
_space_group_symop_operation_xyz
'x, y, z'
'-x, -y, -z'

loop_
_atom_site_label
_atom_site_type_symbol
_atom_site_fract_x
_atom_site_fract_y
_atom_site_fract_z
_atom_site_U_iso_or_equiv
_atom_site_adp_type
_atom_site_occupancy
_atom_site_site_symmetry_order
_atom_site_calc_flag
_atom_site_refinement_flags_posn
C1 C 0.88273(14) 0.16503(11) 0.27615(7) 0.0218(3) Uani 1 1 d .
H1A H 0.941709 0.129920 0.301263 0.026 Uiso 1 1 calc R
H1B H 0.908753 0.141109 0.233992 0.026 Uiso 1 1 calc R
C2 C 0.76139(14) 0.14217(11) 0.30327(8) 0.0219(3) Uani 1 1 d .
H2A H 0.736651 0.100222 0.275530 0.026 Uiso 1 1 calc R
H2B H 0.762879 0.104161 0.343327 0.026 Uiso 1 1 calc R
C3 C 0.80943(14) 0.82764(12) 0.51118(7) 0.0212(3) Uani 1 1 d .
H3A H 0.890103 0.833509 0.512814 0.025 Uiso 1 1 calc R
H3B H 0.780831 0.786620 0.547657 0.025 Uiso 1 1 calc R
C4 C 0.72785(13) 0.93659(12) 0.50779(7) 0.0199(3) Uani 1 1 d .
H4A H 0.667118 0.947860 0.544867 0.024 Uiso 1 1 calc R
H4B H 0.772995 0.991832 0.503422 0.024 Uiso 1 1 calc R
C5 C 1.14627(15) 0.78784(16) 0.07004(8) 0.0304(4) Uani 1 1 d .
H5A H 1.220375 0.735118 0.062098 0.036 Uiso 1 1 calc R
H5B H 1.163670 0.853414 0.080236 0.036 Uiso 1 1 calc R
C6 C 1.08444(16) 0.80523(17) 0.01425(8) 0.0327(4) Uani 1 1 d .
H6A H 1.070766 0.879270 0.000078 0.039 Uiso 1 1 calc R
H6B H 1.131882 0.762513 -0.019672 0.039 Uiso 1 1 calc R
C7 C 0.18727(19) 0.69617(17) 0.55374(9) 0.0386(4) Uani 1 1 d .
H7A H 0.236521 0.669760 0.585173 0.046 Uiso 1 1 calc R
H7B H 0.239399 0.694458 0.513582 0.046 Uiso 1 1 calc R
C8 C 0.10147(13) 0.80343(11) 0.34325(7) 0.0196(3) Uani 1 1 d .
H8A H 0.177526 0.794071 0.315175 0.024 Uiso 1 1 calc R
H8B H 0.074440 0.737412 0.346497 0.024 Uiso 1 1 calc R
C9 C 0.26205(14) 1.04112(14) 0.15073(8) 0.0260(3) Uani 1 1 d .
H9A H 0.291338 0.964802 0.151402 0.031 Uiso 1 1 calc R
H9B H 0.264119 1.065487 0.191114 0.031 Uiso 1 1 calc R
C10 C 0.78014(11) 0.49788(9) 0.27870(6) 0.0110(2) Uani 1 1 d .
C11 C 0.89788(11) 0.45359(10) 0.26242(6) 0.0137(2) Uani 1 1 d .
H11 H 0.951036 0.498428 0.251223 0.016 Uiso 1 1 calc R
C12 C 0.94311(12) 0.34513(10) 0.26159(7) 0.0166(2) Uani 1 1 d .
H12 H 1.024625 0.317347 0.250762 0.020 Uiso 1 1 calc R
C13 C 0.86542(12) 0.28170(10) 0.27691(6) 0.0154(2) Uani 1 1 d .
C14 C 0.74534(12) 0.32582(10) 0.29459(6) 0.0128(2) Uani 1 1 d .
C15 C 0.68018(12) 0.24779(10) 0.31002(6) 0.0153(2) Uani 1 1 d .
C16 C 0.56200(13) 0.27742(10) 0.32702(6) 0.0161(2) Uani 1 1 d .
H16 H 0.515558 0.226910 0.337930 0.019 Uiso 1 1 calc R
C17 C 0.50971(12) 0.38467(10) 0.32813(6) 0.0142(2) Uani 1 1 d .
H17 H 0.427175 0.403891 0.339867 0.017 Uiso 1 1 calc R
C18 C 0.57060(11) 0.46418(9) 0.31325(6) 0.0106(2) Uani 1 1 d .
C19 C 0.69619(11) 0.43393(9) 0.29574(5) 0.0105(2) Uani 1 1 d .
C20 C 0.49672(11) 0.63551(10) 0.39120(6) 0.0108(2) Uani 1 1 d .
C21 C 0.56935(13) 0.57447(11) 0.42851(6) 0.0188(3) Uani 1 1 d .
H21 H 0.612949 0.507791 0.416184 0.023 Uiso 1 1 calc R
C22 C 0.57861(15) 0.61054(13) 0.48394(7) 0.0240(3) Uani 1 1 d .
H22 H 0.630303 0.569108 0.508459 0.029 Uiso 1 1 calc R
C23 C 0.51339(14) 0.70575(12) 0.50340(6) 0.0207(3) Uani 1 1 d .
H23 H 0.519144 0.729410 0.541452 0.025 Uiso 1 1 calc R
C24 C 0.43909(13) 0.76701(11) 0.46697(6) 0.0189(3) Uani 1 1 d .
H24 H 0.393029 0.832266 0.480363 0.023 Uiso 1 1 calc R
C25 C 0.43238(12) 0.73264(10) 0.41110(6) 0.0150(2) Uani 1 1 d .
H25 H 0.383277 0.775779 0.385905 0.018 Uiso 1 1 calc R
C30 C 0.33804(11) 0.57705(10) 0.32643(6) 0.0118(2) Uani 1 1 d .
C31 C 0.27401(11) 0.56058(10) 0.38410(6) 0.0142(2) Uani 1 1 d .
H31 H 0.298927 0.576818 0.419406 0.017 Uiso 1 1 calc R
C32 C 0.17380(12) 0.52048(11) 0.39020(7) 0.0186(3) Uani 1 1 d .
H32 H 0.130794 0.509385 0.429590 0.022 Uiso 1 1 calc R
C33 C 0.13671(12) 0.49672(11) 0.33878(7) 0.0199(3) Uani 1 1 d .
H33 H 0.070419 0.466510 0.343016 0.024 Uiso 1 1 calc R
C34 C 0.19690(12) 0.51727(11) 0.28108(7) 0.0179(3) Uani 1 1 d .
H34 H 0.170196 0.503125 0.245842 0.022 Uiso 1 1 calc R
C35 C 0.29617(11) 0.55853(10) 0.27485(6) 0.0142(2) Uani 1 1 d .
H35 H 0.335720 0.574196 0.235334 0.017 Uiso 1 1 calc R
C40 C 0.75956(11) 0.72054(9) 0.34364(5) 0.0102(2) Uani 1 1 d .
C41 C 0.83909(11) 0.65640(10) 0.37574(6) 0.0139(2) Uani 1 1 d .
H41 H 0.878587 0.590770 0.359994 0.017 Uiso 1 1 calc R
C42 C 0.86433(12) 0.68380(11) 0.43074(6) 0.0162(2) Uani 1 1 d .
H42 H 0.920354 0.638423 0.451269 0.019 Uiso 1 1 calc R
C43 C 0.80557(11) 0.77768(11) 0.45347(6) 0.0139(2) Uani 1 1 d .
C44 C 0.72360(11) 0.84334(10) 0.42138(6) 0.0111(2) Uani 1 1 d .
C45 C 0.67316(12) 0.93623(11) 0.45188(6) 0.0141(2) Uani 1 1 d .
C46 C 0.58942(12) 1.00732(10) 0.42756(6) 0.0155(2) Uani 1 1 d .
H46 H 0.552032 1.070043 0.447361 0.019 Uiso 1 1 calc R
C47 C 0.55938(11) 0.98589(10) 0.37237(6) 0.0130(2) Uani 1 1 d .
H47 H 0.500989 1.036273 0.356157 0.016 Uiso 1 1 calc R
C48 C 0.60899(10) 0.89655(9) 0.34009(5) 0.0095(2) Uani 1 1 d .
C49 C 0.69581(10) 0.81928(9) 0.36593(5) 0.0094(2) Uani 1 1 d .
C50 C 0.66909(11) 0.93456(9) 0.21154(6) 0.0108(2) Uani 1 1 d .
C51 C 0.77996(11) 0.93265(10) 0.22367(6) 0.0119(2) Uani 1 1 d .
H51 H 0.797291 0.911049 0.263173 0.014 Uiso 1 1 calc R
C52 C 0.86583(12) 0.96202(10) 0.17857(6) 0.0155(2) Uani 1 1 d .
H52 H 0.941259 0.959877 0.187398 0.019 Uiso 1 1 calc R
C53 C 0.84140(13) 0.99430(11) 0.12096(7) 0.0192(3) Uani 1 1 d .
H53 H 0.899632 1.015165 0.090384 0.023 Uiso 1 1 calc R
C54 C 0.73119(13) 0.99610(11) 0.10794(6) 0.0191(3) Uani 1 1 d .
H54 H 0.714232 1.018155 0.068421 0.023 Uiso 1 1 calc R
C55 C 0.64610(12) 0.96573(11) 0.15264(6) 0.0155(2) Uani 1 1 d .
H55 H 0.571520 0.966046 0.143262 0.019 Uiso 1 1 calc R
C60 C 0.43239(11) 0.99593(10) 0.27268(6) 0.0120(2) Uani 1 1 d .
C61 C 0.44043(12) 1.09691(10) 0.25109(7) 0.0166(2) Uani 1 1 d .
H61 H 0.511252 1.109005 0.227143 0.020 Uiso 1 1 calc R
C62 C 0.34509(14) 1.18002(11) 0.26448(8) 0.0227(3) Uani 1 1 d .
H62 H 0.351152 1.248223 0.249307 0.027 Uiso 1 1 calc R
C63 C 0.24163(14) 1.16348(12) 0.29982(8) 0.0241(3) Uani 1 1 d .
H63 H 0.177734 1.220507 0.309822 0.029 Uiso 1 1 calc R
C64 C 0.23150(12) 1.06330(12) 0.32061(7) 0.0206(3) Uani 1 1 d .
H64 H 0.160369 1.051646 0.344408 0.025 Uiso 1 1 calc R
C65 C 0.32597(11) 0.98001(11) 0.30644(6) 0.0150(2) Uani 1 1 d .
H65 H 0.318020 0.911499 0.319874 0.018 Uiso 1 1 calc R
C70 C 0.87143(10) 0.68997(9) 0.19780(6) 0.0105(2) Uani 1 1 d .
C71 C 0.97166(11) 0.69718(10) 0.21883(6) 0.0128(2) Uani 1 1 d .
H71 H 0.974795 0.681908 0.260872 0.015 Uiso 1 1 calc R
C72 C 1.06911(12) 0.72603(11) 0.18094(7) 0.0170(2) Uani 1 1 d .
H72 H 1.137346 0.728404 0.196466 0.020 Uiso 1 1 calc R
C73 C 1.06133(12) 0.75038(12) 0.12108(7) 0.0179(3) Uani 1 1 d .
C74 C 0.96037(12) 0.74302(11) 0.09894(6) 0.0151(2) Uani 1 1 d .
C75 C 0.96965(13) 0.77222(13) 0.03633(7) 0.0208(3) Uani 1 1 d .
C76 C 0.87914(14) 0.76852(14) 0.00760(7) 0.0234(3) Uani 1 1 d .
H76 H 0.882680 0.787159 -0.034602 0.028 Uiso 1 1 calc R
C77 C 0.78011(13) 0.73636(12) 0.04202(6) 0.0187(3) Uani 1 1 d .
H77 H 0.718295 0.733428 0.021318 0.022 Uiso 1 1 calc R
C78 C 0.76665(11) 0.70872(10) 0.10398(6) 0.0127(2) Uani 1 1 d .
C79 C 0.86156(11) 0.71233(10) 0.13497(6) 0.0115(2) Uani 1 1 d .
C80 C 0.67430(12) 0.52685(10) 0.13804(6) 0.0143(2) Uani 1 1 d .
C81 C 0.78895(14) 0.47328(12) 0.11987(8) 0.0238(3) Uani 1 1 d .
H81 H 0.848627 0.510767 0.105610 0.029 Uiso 1 1 calc R
C82 C 0.81692(16) 0.36449(13) 0.12249(9) 0.0320(4) Uani 1 1 d .
H82 H 0.895926 0.328715 0.111318 0.038 Uiso 1 1 calc R
C83 C 0.73097(17) 0.30885(12) 0.14110(8) 0.0283(3) Uani 1 1 d .
H83 H 0.750306 0.235042 0.141879 0.034 Uiso 1 1 calc R
C84 C 0.61624(16) 0.36104(12) 0.15866(7) 0.0234(3) Uani 1 1 d .
H84 H 0.556419 0.323115 0.171116 0.028 Uiso 1 1 calc R
C85 C 0.58873(13) 0.46892(11) 0.15803(6) 0.0181(3) Uani 1 1 d .
H85 H 0.510210 0.504043 0.171442 0.022 Uiso 1 1 calc R
C90 C 0.54265(11) 0.70277(10) 0.08001(6) 0.0129(2) Uani 1 1 d .
C91 C 0.53765(13) 0.63222(11) 0.03812(6) 0.0186(3) Uani 1 1 d .
H91 H 0.574288 0.561024 0.042970 0.022 Uiso 1 1 calc R
C92 C 0.47906(14) 0.66574(12) -0.01091(7) 0.0215(3) Uani 1 1 d .
H92 H 0.475105 0.616969 -0.038894 0.026 Uiso 1 1 calc R
C93 C 0.42682(13) 0.76922(12) -0.01905(6) 0.0190(3) Uani 1 1 d .
H93 H 0.388904 0.791964 -0.053109 0.023 Uiso 1 1 calc R
C94 C 0.43006(12) 0.83996(12) 0.02293(6) 0.0174(2) Uani 1 1 d .
H94 H 0.393999 0.911204 0.017655 0.021 Uiso 1 1 calc R
C95 C 0.48595(12) 0.80654(11) 0.07256(6) 0.0146(2) Uani 1 1 d .
H95 H 0.485602 0.854839 0.101767 0.018 Uiso 1 1 calc R
Cl1 Cl 0.34362(2) 0.78627(2) 0.21510(2) 0.01194(5) Uani 1 1 d .
Cl2 Cl 0.11389(6) 0.82485(4) 0.56820(2) 0.04452(12) Uani 1 1 d .
Cl3 Cl 0.08956(7) 0.61484(5) 0.55398(3) 0.05551(16) Uani 1 1 d .
Cl4 Cl 0.11928(4) 0.83395(4) 0.41604(2) 0.02829(8) Uani 1 1 d .
Cl5 Cl -0.00088(4) 0.90336(3) 0.31394(2) 0.03334(9) Uani 1 1 d .
Cl6 Cl 0.35508(3) 1.09931(3) 0.09421(2) 0.02708(8) Uani 1 1 d .
Cl7 Cl 0.11862(5) 1.07004(6) 0.13824(3) 0.0699(2) Uani 1 1 d .
P1 P 0.48628(3) 0.60139(2) 0.31466(2) 0.00879(5) Uani 1 1 d .
P2 P 0.55797(3) 0.88462(2) 0.26718(2) 0.00863(5) Uani 1 1 d .
P3 P 0.62910(3) 0.66935(3) 0.14145(2) 0.01018(6) Uani 1 1 d .
Rh1 Rh 0.53782(2) 0.72391(2) 0.23959(2) 0.00736(2) Uani 1 1 d .
Sb1 Sb 0.73132(2) 0.66055(2) 0.26442(2) 0.00759(2) Uani 1 1 d .

loop_
_atom_site_aniso_label
_atom_site_aniso_U_11
_atom_site_aniso_U_22
_atom_site_aniso_U_33
_atom_site_aniso_U_23
_atom_site_aniso_U_13
_atom_site_aniso_U_12
C1 0.0244(7) 0.0100(6) 0.0282(7) -0.0045(5) -0.0014(6) 0.0009(5)
C2 0.0240(7) 0.0093(6) 0.0323(8) -0.0036(5) -0.0044(6) -0.0026(5)
C3 0.0230(7) 0.0267(7) 0.0144(6) -0.0071(5) -0.0094(5) 0.0006(6)
C4 0.0207(7) 0.0249(7) 0.0156(6) -0.0083(5) -0.0073(5) -0.0023(5)
C5 0.0195(7) 0.0487(11) 0.0244(8) 0.0038(7) 0.0030(6) -0.0180(7)
C6 0.0274(8) 0.0559(12) 0.0178(7) 0.0022(7) 0.0046(6) -0.0234(8)
C7 0.0393(10) 0.0459(11) 0.0328(10) -0.0034(8) -0.0143(8) -0.0067(9)
C8 0.0193(6) 0.0189(6) 0.0202(6) 0.0006(5) -0.0053(5) -0.0021(5)
C9 0.0210(7) 0.0326(8) 0.0244(7) 0.0111(6) -0.0064(6) -0.0085(6)
C10 0.0122(5) 0.0096(5) 0.0120(5) -0.0012(4) -0.0041(4) -0.0020(4)
C11 0.0124(5) 0.0116(5) 0.0178(6) -0.0011(4) -0.0048(4) -0.0018(4)
C12 0.0138(6) 0.0133(6) 0.0213(6) -0.0027(5) -0.0045(5) 0.0016(4)
C13 0.0189(6) 0.0102(5) 0.0162(6) -0.0025(4) -0.0046(5) 0.0008(4)
C14 0.0165(6) 0.0089(5) 0.0135(5) -0.0022(4) -0.0040(4) -0.0017(4)
C15 0.0209(6) 0.0092(5) 0.0163(6) -0.0021(4) -0.0040(5) -0.0031(5)
C16 0.0212(6) 0.0096(5) 0.0188(6) 0.0000(4) -0.0036(5) -0.0062(5)
C17 0.0156(6) 0.0110(5) 0.0160(6) -0.0001(4) -0.0011(5) -0.0044(4)
C18 0.0126(5) 0.0094(5) 0.0101(5) 0.0001(4) -0.0028(4) -0.0024(4)
C19 0.0135(5) 0.0093(5) 0.0092(5) -0.0010(4) -0.0032(4) -0.0019(4)
C20 0.0115(5) 0.0117(5) 0.0098(5) 0.0001(4) -0.0016(4) -0.0042(4)
C21 0.0245(7) 0.0167(6) 0.0140(6) -0.0002(5) -0.0076(5) 0.0012(5)
C22 0.0331(8) 0.0250(7) 0.0147(6) 0.0010(5) -0.0130(6) -0.0018(6)
C23 0.0293(7) 0.0240(7) 0.0116(6) -0.0023(5) -0.0042(5) -0.0103(6)
C24 0.0233(7) 0.0175(6) 0.0159(6) -0.0057(5) -0.0016(5) -0.0042(5)
C25 0.0166(6) 0.0138(6) 0.0146(6) -0.0022(4) -0.0040(5) -0.0018(5)
C30 0.0100(5) 0.0105(5) 0.0147(5) 0.0010(4) -0.0019(4) -0.0026(4)
C31 0.0119(5) 0.0150(6) 0.0150(6) 0.0010(4) -0.0011(4) -0.0031(4)
C32 0.0129(6) 0.0208(6) 0.0210(6) 0.0028(5) 0.0007(5) -0.0056(5)
C33 0.0117(6) 0.0193(6) 0.0299(7) 0.0016(5) -0.0038(5) -0.0065(5)
C34 0.0140(6) 0.0182(6) 0.0239(7) -0.0003(5) -0.0072(5) -0.0053(5)
C35 0.0134(5) 0.0144(6) 0.0159(6) 0.0011(4) -0.0042(4) -0.0047(4)
C40 0.0104(5) 0.0114(5) 0.0097(5) -0.0015(4) -0.0032(4) -0.0026(4)
C41 0.0139(5) 0.0141(5) 0.0140(5) -0.0021(4) -0.0055(4) -0.0003(4)
C42 0.0158(6) 0.0192(6) 0.0139(6) -0.0016(5) -0.0076(5) 0.0000(5)
C43 0.0134(5) 0.0191(6) 0.0105(5) -0.0023(4) -0.0043(4) -0.0036(5)
C44 0.0105(5) 0.0144(5) 0.0094(5) -0.0014(4) -0.0023(4) -0.0042(4)
C45 0.0145(6) 0.0175(6) 0.0113(5) -0.0044(4) -0.0023(4) -0.0044(5)
C46 0.0181(6) 0.0136(6) 0.0154(6) -0.0056(5) -0.0042(5) -0.0015(5)
C47 0.0146(5) 0.0110(5) 0.0141(5) -0.0018(4) -0.0042(4) -0.0024(4)
C48 0.0098(5) 0.0099(5) 0.0100(5) -0.0009(4) -0.0023(4) -0.0037(4)
C49 0.0093(5) 0.0110(5) 0.0090(5) -0.0007(4) -0.0014(4) -0.0041(4)
C50 0.0129(5) 0.0081(5) 0.0122(5) 0.0005(4) -0.0031(4) -0.0033(4)
C51 0.0132(5) 0.0108(5) 0.0119(5) -0.0005(4) -0.0020(4) -0.0034(4)
C52 0.0148(6) 0.0144(6) 0.0172(6) -0.0002(5) -0.0001(5) -0.0052(5)
C53 0.0218(7) 0.0179(6) 0.0162(6) 0.0030(5) 0.0018(5) -0.0064(5)
C54 0.0250(7) 0.0187(6) 0.0126(6) 0.0045(5) -0.0032(5) -0.0046(5)
C55 0.0179(6) 0.0163(6) 0.0136(6) 0.0024(5) -0.0056(5) -0.0051(5)
C60 0.0120(5) 0.0108(5) 0.0141(5) -0.0013(4) -0.0059(4) -0.0012(4)
C61 0.0167(6) 0.0118(5) 0.0220(6) 0.0008(5) -0.0078(5) -0.0016(5)
C62 0.0238(7) 0.0124(6) 0.0316(8) 0.0002(5) -0.0113(6) 0.0019(5)
C63 0.0189(7) 0.0189(7) 0.0321(8) -0.0051(6) -0.0096(6) 0.0065(5)
C64 0.0130(6) 0.0233(7) 0.0240(7) -0.0046(5) -0.0041(5) 0.0014(5)
C65 0.0125(5) 0.0147(6) 0.0177(6) -0.0022(5) -0.0043(5) -0.0007(4)
C70 0.0094(5) 0.0101(5) 0.0120(5) -0.0010(4) -0.0009(4) -0.0024(4)
C71 0.0110(5) 0.0138(5) 0.0141(5) -0.0019(4) -0.0026(4) -0.0029(4)
C72 0.0103(5) 0.0210(6) 0.0205(6) -0.0020(5) -0.0021(5) -0.0051(5)
C73 0.0119(6) 0.0233(7) 0.0184(6) -0.0020(5) 0.0013(5) -0.0064(5)
C74 0.0137(6) 0.0177(6) 0.0132(5) -0.0017(5) 0.0011(4) -0.0045(5)
C75 0.0190(6) 0.0294(7) 0.0135(6) -0.0005(5) 0.0032(5) -0.0090(6)
C76 0.0228(7) 0.0369(9) 0.0105(6) 0.0014(5) 0.0010(5) -0.0103(6)
C77 0.0170(6) 0.0285(7) 0.0110(6) -0.0010(5) -0.0017(5) -0.0064(5)
C78 0.0121(5) 0.0157(6) 0.0103(5) -0.0018(4) -0.0008(4) -0.0035(4)
C79 0.0112(5) 0.0124(5) 0.0105(5) -0.0020(4) 0.0002(4) -0.0027(4)
C80 0.0184(6) 0.0141(6) 0.0115(5) -0.0039(4) -0.0056(4) -0.0018(5)
C81 0.0191(7) 0.0207(7) 0.0326(8) -0.0124(6) -0.0069(6) -0.0004(5)
C82 0.0289(8) 0.0215(7) 0.0452(10) -0.0162(7) -0.0140(7) 0.0066(6)
C83 0.0432(10) 0.0144(6) 0.0294(8) -0.0070(6) -0.0173(7) 0.0007(6)
C84 0.0404(9) 0.0165(6) 0.0160(6) -0.0025(5) -0.0074(6) -0.0091(6)
C85 0.0248(7) 0.0161(6) 0.0138(6) -0.0025(5) -0.0027(5) -0.0052(5)
C90 0.0136(5) 0.0176(6) 0.0090(5) -0.0009(4) -0.0038(4) -0.0044(4)
C91 0.0257(7) 0.0189(6) 0.0142(6) -0.0018(5) -0.0090(5) -0.0059(5)
C92 0.0286(7) 0.0256(7) 0.0150(6) -0.0025(5) -0.0103(5) -0.0095(6)
C93 0.0186(6) 0.0292(7) 0.0119(6) 0.0020(5) -0.0072(5) -0.0082(5)
C94 0.0161(6) 0.0227(7) 0.0138(6) 0.0015(5) -0.0052(5) -0.0036(5)
C95 0.0149(6) 0.0184(6) 0.0112(5) -0.0013(4) -0.0035(4) -0.0038(5)
Cl1 0.00900(12) 0.01431(13) 0.01325(12) 0.00118(10) -0.00415(10) -0.00289(10)
Cl2 0.0675(4) 0.0411(3) 0.0311(2) -0.00354(19) -0.0185(2) -0.0154(2)
Cl3 0.0836(4) 0.0454(3) 0.0424(3) 0.0084(2) -0.0009(3) -0.0359(3)
Cl4 0.02729(18) 0.0387(2) 0.01916(16) 0.00096(15) -0.00791(14) -0.00525(16)
Cl5 0.0381(2) 0.02290(18) 0.0444(2) 0.00047(16) -0.02912(19) -0.00023(16)
Cl6 0.01781(16) 0.03167(19) 0.03050(19) 0.00802(15) -0.00208(14) -0.00789(14)
Cl7 0.0224(2) 0.1036(5) 0.0802(4) 0.0619(4) -0.0145(2) -0.0258(3)
P1 0.00900(13) 0.00882(13) 0.00883(13) -0.00001(10) -0.00167(10) -0.00252(10)
P2 0.00897(13) 0.00794(12) 0.00964(13) -0.00005(10) -0.00298(10) -0.00220(10)
P3 0.01068(13) 0.01219(14) 0.00837(13) -0.00191(10) -0.00275(10) -0.00252(11)
Rh1 0.00733(4) 0.00795(4) 0.00744(4) -0.00022(3) -0.00223(3) -0.00223(3)
Sb1 0.00747(3) 0.00774(3) 0.00799(3) -0.00076(2) -0.00221(2) -0.00166(2)

loop_
_atom_type_symbol
_atom_type_description
_atom_type_scat_dispersion_real
_atom_type_scat_dispersion_imag
_atom_type_scat_source
C C 0.0033 0.0016 'International Tables Vol C Tables 4.2.6.8 and 6.1.1.4'
H H 0.0000 0.0000 'International Tables Vol C Tables 4.2.6.8 and 6.1.1.4'
Cl Cl 0.1484 0.1585 'International Tables Vol C Tables 4.2.6.8 and 6.1.1.4'
P P 0.1023 0.0942 'International Tables Vol C Tables 4.2.6.8 and 6.1.1.4'
Rh Rh -1.1178 0.9187 'International Tables Vol C Tables 4.2.6.8 and 6.1.1.4'
Sb Sb -0.5866 1.5461 'International Tables Vol C Tables 4.2.6.8 and 6.1.1.4'

loop_
_geom_angle_atom_site_label_1
_geom_angle_atom_site_label_2
_geom_angle_atom_site_label_3
_geom_angle
C13 C1 C2 104.90(11)
C15 C2 C1 104.73(11)
C43 C3 C4 104.74(11)
C45 C4 C3 104.67(11)
C73 C5 C6 105.13(13)
C75 C6 C5 104.99(13)
Cl2 C7 Cl3 111.87(12)
Cl5 C8 Cl4 110.29(8)
Cl7 C9 Cl6 112.36(9)
C11 C10 C19 120.61(11)
C11 C10 Sb1 116.23(9)
C19 C10 Sb1 122.56(9)
C10 C11 C12 123.41(12)
C13 C12 C11 117.61(12)
C12 C13 C1 131.09(13)
C12 C13 C14 119.54(12)
C14 C13 C1 109.31(12)
C13 C14 C19 124.69(12)
C15 C14 C13 110.93(11)
C15 C14 C19 124.37(12)
C14 C15 C2 109.59(12)
C16 C15 C2 132.00(13)
C16 C15 C14 118.41(12)
C15 C16 C17 118.82(12)
C18 C17 C16 124.66(12)
C17 C18 C19 117.14(11)
C17 C18 P1 118.68(10)
C19 C18 P1 124.16(9)
C10 C19 C18 129.31(11)
C14 C19 C10 114.10(11)
C14 C19 C18 116.60(11)
C21 C20 C25 118.35(12)
C21 C20 P1 124.47(10)
C25 C20 P1 117.05(9)
C20 C21 C22 120.44(13)
C23 C22 C21 120.57(13)
C22 C23 C24 119.61(13)
C25 C24 C23 119.88(13)
C24 C25 C20 121.10(12)
C31 C30 C35 118.92(12)
C31 C30 P1 123.05(10)
C35 C30 P1 117.27(10)
C32 C31 C30 120.45(13)
C33 C32 C31 120.10(13)
C32 C33 C34 119.81(13)
C33 C34 C35 120.15(13)
C34 C35 C30 120.38(13)
C41 C40 C49 120.73(11)
C41 C40 Sb1 116.45(9)
C49 C40 Sb1 122.71(9)
C40 C41 C42 123.22(12)
C43 C42 C41 117.86(12)
C42 C43 C3 130.82(12)
C42 C43 C44 119.40(12)
C44 C43 C3 109.77(12)
C43 C44 C49 124.69(12)
C45 C44 C43 110.76(11)
C45 C44 C49 124.55(12)
C44 C45 C4 109.69(12)
C46 C45 C4 132.14(12)
C46 C45 C44 118.17(12)
C45 C46 C47 118.81(12)
C48 C47 C46 124.84(12)
C47 C48 C49 117.10(11)
C47 C48 P2 117.90(9)
C49 C48 P2 125.00(9)
C40 C49 C48 129.42(11)
C44 C49 C40 114.09(11)
C44 C49 C48 116.49(11)
C51 C50 C55 118.47(12)
C51 C50 P2 122.24(9)
C55 C50 P2 118.96(10)
C50 C51 C52 120.83(12)
C53 C52 C51 120.12(13)
C52 C53 C54 119.79(13)
C55 C54 C53 120.09(13)
C54 C55 C50 120.68(13)
C61 C60 C65 118.52(12)
C61 C60 P2 123.80(10)
C65 C60 P2 117.28(10)
C62 C61 C60 120.46(14)
C63 C62 C61 120.30(14)
C62 C63 C64 119.92(13)
C63 C64 C65 119.84(14)
C64 C65 C60 120.90(13)
C71 C70 C79 120.84(11)
C71 C70 Sb1 116.28(9)
C79 C70 Sb1 122.57(9)
C70 C71 C72 123.35(12)
C73 C72 C71 117.27(12)
C72 C73 C5 130.43(13)
C72 C73 C74 120.07(12)
C74 C73 C5 109.50(13)
C73 C74 C75 111.04(12)
C73 C74 C79 124.60(12)
C75 C74 C79 124.35(13)
C74 C75 C6 109.28(13)
C76 C75 C6 132.26(14)
C76 C75 C74 118.45(13)
C75 C76 C77 118.61(13)
C78 C77 C76 124.74(13)
C77 C78 C79 117.29(12)
C77 C78 P3 118.40(10)
C79 C78 P3 124.31(9)
C70 C79 C78 129.61(11)
C74 C79 C70 113.84(11)
C74 C79 C78 116.55(11)
C81 C80 C85 118.08(13)
C81 C80 P3 124.14(11)
C85 C80 P3 117.69(10)
C80 C81 C82 120.41(16)
C83 C82 C81 120.61(16)
C82 C83 C84 119.65(15)
C83 C84 C85 119.90(15)
C84 C85 C80 121.30(14)
C91 C90 C95 118.69(12)
C91 C90 P3 123.64(10)
C95 C90 P3 117.51(10)
C90 C91 C92 120.30(14)
C93 C92 C91 120.52(13)
C92 C93 C94 119.59(13)
C95 C94 C93 120.07(13)
C94 C95 C90 120.77(12)
C18 P1 Rh1 120.76(4)
C20 P1 C18 100.73(6)
C20 P1 Rh1 112.30(4)
C30 P1 C18 98.82(6)
C30 P1 C20 102.02(6)
C30 P1 Rh1 119.09(4)
C48 P2 Rh1 120.68(4)
C50 P2 C48 100.70(5)
C50 P2 C60 102.19(6)
C50 P2 Rh1 111.00(4)
C60 P2 C48 99.47(6)
C60 P2 Rh1 119.74(4)
C78 P3 Rh1 120.41(4)
C80 P3 C78 100.95(6)
C80 P3 Rh1 112.75(4)
C90 P3 C78 100.47(6)
C90 P3 C80 101.88(6)
C90 P3 Rh1 117.54(4)
P1 Rh1 Cl1 95.758(11)
P1 Rh1 P2 119.987(12)
P1 Rh1 P3 119.367(12)
P1 Rh1 Sb1 83.844(8)
P2 Rh1 Cl1 95.706(11)
P2 Rh1 P3 117.548(12)
P2 Rh1 Sb1 84.594(9)
P3 Rh1 Cl1 96.149(11)
P3 Rh1 Sb1 83.958(9)
Sb1 Rh1 Cl1 179.587(9)
C10 Sb1 C40 104.20(5)
C10 Sb1 Rh1 115.00(3)
C40 Sb1 Rh1 114.99(3)
C70 Sb1 C10 101.53(5)
C70 Sb1 C40 103.20(5)
C70 Sb1 Rh1 116.13(3)

loop_
_geom_bond_atom_site_label_1
_geom_bond_atom_site_label_2
_geom_bond_distance
C1 C2 1.546(2)
C1 C13 1.5107(19)
C2 C15 1.5090(19)
C3 C4 1.549(2)
C3 C43 1.5108(18)
C4 C45 1.5146(18)
C5 C6 1.539(3)
C5 C73 1.507(2)
C6 C75 1.513(2)
C7 Cl2 1.754(2)
C7 Cl3 1.755(2)
C8 Cl4 1.7700(15)
C8 Cl5 1.7563(15)
C9 Cl6 1.7654(16)
C9 Cl7 1.7354(17)
C10 C11 1.3844(18)
C10 C19 1.4318(17)
C10 Sb1 2.1102(12)
C11 C12 1.4133(18)
C12 C13 1.366(2)
C13 C14 1.4118(19)
C14 C15 1.4112(18)
C14 C19 1.4170(17)
C15 C16 1.363(2)
C16 C17 1.4138(18)
C17 C18 1.3933(17)
C18 C19 1.4456(17)
C18 P1 1.8635(12)
C20 C21 1.3911(18)
C20 C25 1.3989(18)
C20 P1 1.8387(13)
C21 C22 1.396(2)
C22 C23 1.378(2)
C23 C24 1.391(2)
C24 C25 1.3861(19)
C30 C31 1.3966(18)
C30 C35 1.3989(18)
C30 P1 1.8350(13)
C31 C32 1.3936(19)
C32 C33 1.389(2)
C33 C34 1.391(2)
C34 C35 1.3918(18)
C40 C41 1.3853(17)
C40 C49 1.4309(17)
C40 Sb1 2.1117(12)
C41 C42 1.4129(18)
C42 C43 1.3667(19)
C43 C44 1.4121(18)
C44 C45 1.4097(18)
C44 C49 1.4195(16)
C45 C46 1.3660(19)
C46 C47 1.4145(18)
C47 C48 1.3901(17)
C48 C49 1.4466(17)
C48 P2 1.8728(12)
C50 C51 1.3927(17)
C50 C55 1.4034(17)
C50 P2 1.8384(13)
C51 C52 1.3937(18)
C52 C53 1.384(2)
C53 C54 1.393(2)
C54 C55 1.3878(19)
C60 C61 1.3992(18)
C60 C65 1.3997(18)
C60 P2 1.8392(13)
C61 C62 1.396(2)
C62 C63 1.386(2)
C63 C64 1.391(2)
C64 C65 1.3939(19)
C70 C71 1.3885(17)
C70 C79 1.4312(17)
C70 Sb1 2.1034(12)
C71 C72 1.4110(18)
C72 C73 1.364(2)
C73 C74 1.4098(19)
C74 C75 1.4104(19)
C74 C79 1.4171(18)
C75 C76 1.367(2)
C76 C77 1.414(2)
C77 C78 1.3908(18)
C78 C79 1.4444(18)
C78 P3 1.8607(13)
C80 C81 1.391(2)
C80 C85 1.398(2)
C80 P3 1.8425(14)
C81 C82 1.400(2)
C82 C83 1.377(3)
C83 C84 1.384(3)
C84 C85 1.389(2)
C90 C91 1.3943(18)
C90 C95 1.3963(19)
C90 P3 1.8339(13)
C91 C92 1.3959(19)
C92 C93 1.381(2)
C93 C94 1.391(2)
C94 C95 1.3889(18)
Cl1 Rh1 2.4228(3)
P1 Rh1 2.3291(3)
P2 Rh1 2.3378(3)
P3 Rh1 2.3517(3)
Rh1 Sb1 2.41957(13)

loop_
_smtbx_masks_void_nr
_smtbx_masks_void_average_x
_smtbx_masks_void_average_y
_smtbx_masks_void_average_z
_smtbx_masks_void_volume
_smtbx_masks_void_count_electrons
1 0.000 0.500 0.000 289.2 83.5
